data_7242849
loop_
_publ_author_name
'Owczarek, Magdalena'
'Szklarz, Przemys\/law'
'Jakubas, Ryszard'

_publ_section_title
;
 Towards ferroelectricity-inducing chains of halogenoantimonates(iii) and
 halogenobismuthates(iii)
;
_journal_issue 29
_journal_name_full 'RSC Advances'
_journal_page_first 17574
_journal_page_last 17586
_journal_paper_doi 10.1039/D0RA10151F
_journal_volume 11
_journal_year 2021
_chemical_formula_moiety 'Bi Cl5, 2(C5 H8 N3), H2 O'
_chemical_formula_sum 'C10 H18 Bi Cl5 N6 O'
_chemical_formula_weight 624.53
_space_group_crystal_system monoclinic
_space_group_IT_number 11
_space_group_name_Hall '-P 2yb'
_space_group_name_H-M_alt 'P 1 21/m 1'
_atom_sites_solution_hydrogens mixed
_atom_sites_solution_primary iterative
_audit_creation_date 2020-06-04
_audit_creation_method
;
Olex2 1.2
(compiled 2018.05.29 svn.r3508 for OlexSys, GUI svn.r5506)
;
_audit_update_record
;
2020-08-15 deposited with the CCDC.	2021-05-06 downloaded from the CCDC.
;
_cell_angle_alpha 90
_cell_angle_beta 90.66(2)
_cell_angle_gamma 90
_cell_formula_units_Z 2
_cell_length_a 5.586(3)
_cell_length_b 18.595(6)
_cell_length_c 8.970(4)
_cell_measurement_reflns_used 5615
_cell_measurement_temperature 100(2)
_cell_measurement_theta_max 28.6950
_cell_measurement_theta_min 3.1550
_cell_volume 931.7(7)
_computing_cell_refinement 'CrysAlisPro 1.171.38.46 (Rigaku OD, 2015)'
_computing_data_collection 'CrysAlisPro 1.171.38.46 (Rigaku OD, 2015)'
_computing_data_reduction 'CrysAlisPro 1.171.38.46 (Rigaku OD, 2015)'
_computing_molecular_graphics 'Olex2 (Dolomanov et al., 2009)'
_computing_publication_material 'Olex2 (Dolomanov et al., 2009)'
_computing_structure_refinement 'ShelXL (Sheldrick, 2015)'
_computing_structure_solution 'olex2.solve (Bourhis et al., 2015)'
_diffrn_ambient_temperature 100(2)
_diffrn_detector 'CCD plate'
_diffrn_detector_area_resol_mean 8.3359
_diffrn_detector_type 'Sapphire2, large Be window'
_diffrn_measured_fraction_theta_full 0.997
_diffrn_measured_fraction_theta_max 0.936
_diffrn_measurement_details
;
List of Runs (angles in degrees, time in seconds):

  # Type    Start    End  Width  t~exp~   \w     \q     \k     \f   Frames
#--------------------------------------------------------------------------
  1  \w    -54.00  60.75   0.75    7.00    --   30.00 -79.00   0.00  153
  2  \w    -54.00  60.75   0.75    7.00    --   30.00 -79.00  90.00  153
  3  \w    -54.00  60.75   0.75    7.00    --   30.00 -79.00 180.00  153
  4  \w    -54.00  54.75   0.75    7.00    --   30.00 -79.00 270.00  145
;
_diffrn_measurement_device 'four-circle diffractometer'
_diffrn_measurement_device_type 'Xcalibur, Sapphire2, large Be window'
_diffrn_measurement_method '\w scans'
_diffrn_orient_matrix_type 'CrysAlisPro convention (1999,Acta A55,543-557)'
_diffrn_orient_matrix_UB_11 -0.0850785000
_diffrn_orient_matrix_UB_12 0.0244374000
_diffrn_orient_matrix_UB_13 -0.0302734000
_diffrn_orient_matrix_UB_21 -0.0934122000
_diffrn_orient_matrix_UB_22 -0.0193166000
_diffrn_orient_matrix_UB_23 0.0349211000
_diffrn_orient_matrix_UB_31 0.0125254000
_diffrn_orient_matrix_UB_32 0.0220150000
_diffrn_orient_matrix_UB_33 0.0641914000
_diffrn_radiation_monochromator graphite
_diffrn_radiation_probe x-ray
_diffrn_radiation_type MoK\a
_diffrn_radiation_wavelength 0.71073
_diffrn_reflns_av_R_equivalents 0.0297
_diffrn_reflns_av_unetI/netI 0.0294
_diffrn_reflns_Laue_measured_fraction_full 0.997
_diffrn_reflns_Laue_measured_fraction_max 0.936
_diffrn_reflns_limit_h_max 7
_diffrn_reflns_limit_h_min -7
_diffrn_reflns_limit_k_max 25
_diffrn_reflns_limit_k_min -23
_diffrn_reflns_limit_l_max 11
_diffrn_reflns_limit_l_min -10
_diffrn_reflns_number 6440
_diffrn_reflns_point_group_measured_fraction_full 0.997
_diffrn_reflns_point_group_measured_fraction_max 0.936
_diffrn_reflns_theta_full 25.242
_diffrn_reflns_theta_max 28.736
_diffrn_reflns_theta_min 3.156
_diffrn_source 'fine-focus sealed X-ray tube'
_diffrn_source_type 'Enhance (Mo) X-ray Source'
_diffrn_standards_number 0
_exptl_absorpt_coefficient_mu 10.190
_exptl_absorpt_correction_T_max 0.354
_exptl_absorpt_correction_T_min 0.139
_exptl_absorpt_correction_type analytical
_exptl_absorpt_process_details
;
CrysAlisPro 1.171.38.46 (Rigaku Oxford Diffraction, 2015)
Analytical numeric absorption correction using a multifaceted crystal
			model based on expressions derived by R.C. Clark & J.S. Reid.
(Clark, R. C. & Reid, J. S. (1995). Acta Cryst. A51, 887-897)
Empirical absorption correction using spherical harmonics,
 implemented in SCALE3 ABSPACK scaling algorithm.
;
_exptl_crystal_colour 'clear yellow'
_exptl_crystal_colour_lustre clear
_exptl_crystal_colour_primary yellow
_exptl_crystal_density_diffrn 2.226
_exptl_crystal_description block
_exptl_crystal_F_000 592
_exptl_crystal_size_max 0.38
_exptl_crystal_size_mid 0.24
_exptl_crystal_size_min 0.15
_refine_diff_density_max 1.749
_refine_diff_density_min -1.260
_refine_diff_density_rms 0.160
_refine_ls_extinction_method none
_refine_ls_goodness_of_fit_ref 1.065
_refine_ls_hydrogen_treatment mixed
_refine_ls_matrix_type full
_refine_ls_number_parameters 117
_refine_ls_number_reflns 2332
_refine_ls_number_restraints 3
_refine_ls_restrained_S_all 1.065
_refine_ls_R_factor_all 0.0233
_refine_ls_R_factor_gt 0.0226
_refine_ls_shift/su_max 0.001
_refine_ls_shift/su_mean 0.000
_refine_ls_structure_factor_coef Fsqd
_refine_ls_weighting_details 'w=1/[\s^2^(Fo^2^)+(0.0331P)^2^+0.4896P] where P=(Fo^2^+2Fc^2^)/3'
_refine_ls_weighting_scheme calc
_refine_ls_wR_factor_gt 0.0557
_refine_ls_wR_factor_ref 0.0561
_reflns_Friedel_coverage 0.000
_reflns_number_gt 2267
_reflns_number_total 2332
_reflns_threshold_expression 'I > 2\s(I)'
_cod_data_source_file d0ra10151f2.cif
_cod_data_source_block 2a4mprmbicl
_cod_database_code 7242849
_shelx_shelxl_version_number 2017/1
_chemical_oxdiff_formula 'C10 H18 N6 Bi Cl5 O '
_shelx_space_group_comment
;
The symmetry employed for this shelxl refinement is uniquely defined
by the following loop, which should always be used as a source of
symmetry information in preference to the above space-group names.
They are only intended as comments.
;
_shelx_estimated_absorpt_t_max 0.310
_shelx_estimated_absorpt_t_min 0.113
_reflns_odcompleteness_completeness 99.70
_reflns_odcompleteness_iscentric 1
_reflns_odcompleteness_theta 26.32
_olex2_refinement_description
;
1. Fixed Uiso
 At 1.2 times of:
  All C(H) groups, All N(H) groups, All N(H,H) groups
 At 1.5 times of:
  All C(H,H,H) groups, All O(H,H) groups
2. Restrained distances
 O1W-H1WA = O1W-H1WB
 0.88 with sigma of 0.02
 H1WB-H1WA
 1.44 with sigma of 0.02
3.a Aromatic/amide H refined with riding coordinates:
 N1(H1), C6(H6), C5(H5)
3.b X=CH2 refined with riding coordinates:
 N2(H2A,H2B)
3.c Idealised Me refined as rotating group:
 C7(H7A,H7B,H7C)
;
_olex2_submission_special_instructions 'No special instructions were received'
_oxdiff_exptl_absorpt_empirical_details
;
Empirical correction (ABSPACK) includes:
- Absorption correction using spherical harmonics
- Frame scaling
;
_oxdiff_exptl_absorpt_empirical_full_max 1.128
_oxdiff_exptl_absorpt_empirical_full_min 0.876

loop_
_space_group_symop_operation_xyz
'x, y, z'
'-x, y+1/2, -z'
'-x, -y, -z'
'x, -y-1/2, z'

loop_
_atom_site_label
_atom_site_type_symbol
_atom_site_fract_x
_atom_site_fract_y
_atom_site_fract_z
_atom_site_U_iso_or_equiv
_atom_site_adp_type
_atom_site_occupancy
_atom_site_site_symmetry_order
_atom_site_calc_flag
_atom_site_refinement_flags_posn
_atom_site_refinement_flags_adp
_atom_site_refinement_flags_occupancy
_atom_site_disorder_assembly
_atom_site_disorder_group
Bi Bi 0.40830(2) 0.250000 -0.53192(2) 0.00957(7) Uani 1 2 d S T P . .
Cl2 Cl 0.4456(2) 0.250000 -0.81757(11) 0.0142(2) Uani 1 2 d S T P . .
Cl4 Cl 0.4300(2) 0.250000 -0.21054(12) 0.0141(2) Uani 1 2 d S T P . .
Cl1 Cl 0.39590(13) 0.10711(5) -0.54420(8) 0.01658(17) Uani 1 1 d . . . . .
Cl3 Cl -0.0629(2) 0.250000 -0.53370(14) 0.0269(3) Uani 1 2 d S T P . .
N1 N 0.0410(5) 0.38257(14) 0.1187(3) 0.0143(5) Uani 1 1 d . . . . .
H1 H 0.032659 0.338643 0.082520 0.017 Uiso 1 1 calc R . . . .
N2 N 0.3782(5) 0.40402(17) -0.0236(3) 0.0162(6) Uani 1 1 d . . . . .
H2A H 0.491866 0.433041 -0.054364 0.019 Uiso 1 1 calc R . . . .
H2B H 0.369296 0.359822 -0.058323 0.019 Uiso 1 1 calc R . . . .
N3 N 0.2373(5) 0.49481(14) 0.1265(3) 0.0125(5) Uani 1 1 d . . . . .
C6 C -0.1249(6) 0.40508(18) 0.2174(4) 0.0154(6) Uani 1 1 d . . . . .
H6 H -0.249624 0.373623 0.247031 0.019 Uiso 1 1 calc R . . . .
C2 C 0.2198(6) 0.42697(17) 0.0752(3) 0.0127(6) Uani 1 1 d . . . . .
C4 C 0.0770(6) 0.51719(17) 0.2252(3) 0.0139(6) Uani 1 1 d . . . . .
C7 C 0.1053(6) 0.59166(18) 0.2833(4) 0.0177(7) Uani 1 1 d . . . . .
H7A H 0.200605 0.590664 0.375660 0.027 Uiso 1 1 calc GR . . . .
H7B H -0.052810 0.612089 0.303443 0.027 Uiso 1 1 calc GR . . . .
H7C H 0.186622 0.621279 0.209047 0.027 Uiso 1 1 calc GR . . . .
C5 C -0.1123(6) 0.47310(18) 0.2739(4) 0.0157(6) Uani 1 1 d . . . . .
H5 H -0.226351 0.490106 0.343256 0.019 Uiso 1 1 calc R . . . .
O1W O -0.0527(6) 0.250000 -0.0379(4) 0.0176(7) Uani 1 2 d DS T P . .
H1WA H -0.198(4) 0.250000 -0.073(5) 0.026 Uiso 1 2 d DRS T P . .
H1WB H 0.053(6) 0.250000 -0.108(4) 0.026 Uiso 1 2 d DRS T P . .

loop_
_atom_site_aniso_label
_atom_site_aniso_U_11
_atom_site_aniso_U_22
_atom_site_aniso_U_33
_atom_site_aniso_U_23
_atom_site_aniso_U_13
_atom_site_aniso_U_12
Bi 0.00819(9) 0.01104(10) 0.00948(10) 0.000 0.00060(6) 0.000
Cl2 0.0182(5) 0.0150(5) 0.0095(5) 0.000 0.0001(4) 0.000
Cl4 0.0171(5) 0.0143(5) 0.0109(5) 0.000 0.0011(4) 0.000
Cl1 0.0162(4) 0.0138(4) 0.0198(4) 0.0002(3) 0.0022(3) -0.0003(3)
Cl3 0.0295(7) 0.0174(6) 0.0338(8) 0.000 -0.0078(6) 0.000
N1 0.0157(13) 0.0102(12) 0.0169(13) -0.0003(10) -0.0015(11) -0.0005(10)
N2 0.0175(14) 0.0112(14) 0.0200(15) -0.0010(10) 0.0031(12) 0.0001(11)
N3 0.0125(13) 0.0132(13) 0.0116(12) 0.0020(10) -0.0012(10) -0.0002(10)
C6 0.0140(15) 0.0166(16) 0.0158(16) 0.0060(12) -0.0002(12) -0.0009(13)
C2 0.0121(14) 0.0140(15) 0.0119(14) 0.0033(12) -0.0007(11) 0.0007(12)
C4 0.0156(15) 0.0155(15) 0.0105(14) 0.0007(11) -0.0026(12) -0.0003(12)
C7 0.0205(17) 0.0161(16) 0.0166(16) -0.0026(13) 0.0000(13) -0.0033(13)
C5 0.0145(15) 0.0168(16) 0.0159(15) 0.0016(12) 0.0024(12) 0.0006(13)
O1W 0.0159(16) 0.0165(18) 0.0204(19) 0.000 -0.0005(14) 0.000

loop_
_atom_type_symbol
_atom_type_description
_atom_type_scat_dispersion_real
_atom_type_scat_dispersion_imag
_atom_type_scat_source
C C 0.0033 0.0016 'International Tables Vol C Tables 4.2.6.8 and 6.1.1.4'
H H 0.0000 0.0000 'International Tables Vol C Tables 4.2.6.8 and 6.1.1.4'
Bi Bi -4.1077 10.2566 'International Tables Vol C Tables 4.2.6.8 and 6.1.1.4'
Cl Cl 0.1484 0.1585 'International Tables Vol C Tables 4.2.6.8 and 6.1.1.4'
N N 0.0061 0.0033 'International Tables Vol C Tables 4.2.6.8 and 6.1.1.4'
O O 0.0106 0.0060 'International Tables Vol C Tables 4.2.6.8 and 6.1.1.4'

loop_
_exptl_crystal_face_index_h
_exptl_crystal_face_index_k
_exptl_crystal_face_index_l
_exptl_crystal_face_perp_dist
0 0 13 0.1421
-8 0 -3 0.0807
2 20 -8 0.1209
3 -16 -9 0.1674
7 8 -3 0.0963
4 -21 4 0.0820
-2 -20 8 0.1209
8 -8 -1 0.1010
-7 10 3 0.0303
2 26 0 0.1232
-2 -26 0 0.1232
0 0 -13 0.1421

loop_
_geom_angle_atom_site_label_1
_geom_angle_atom_site_label_2
_geom_angle_atom_site_label_3
_geom_angle
_geom_angle_site_symmetry_1
_geom_angle_site_symmetry_3
_geom_angle_publ_flag
Cl2 Bi Cl4 172.95(3) . . ?
Cl2 Bi Cl1 87.773(16) . 4_565 ?
Cl2 Bi Cl1 87.773(16) . . ?
Cl2 Bi Cl3 94.96(4) . . ?
Cl2 Bi Cl3 84.38(4) . 1_655 ?
Cl4 Bi Cl3 88.56(4) . 1_655 ?
Cl1 Bi Cl4 92.417(17) . . ?
Cl1 Bi Cl4 92.416(17) 4_565 . ?
Cl1 Bi Cl1 174.42(3) . 4_565 ?
Cl1 Bi Cl3 91.453(16) 4_565 1_655 ?
Cl1 Bi Cl3 91.452(16) . 1_655 ?
Cl3 Bi Cl4 92.09(4) . . ?
Cl3 Bi Cl1 88.520(16) . . ?
Cl3 Bi Cl1 88.520(16) . 4_565 ?
Cl3 Bi Cl3 179.34(5) . 1_655 ?
Bi Cl3 Bi 179.34(5) . 1_455 ?
C6 N1 C2 120.7(3) . . ?
C4 N3 C2 118.2(3) . . ?
N1 C6 C5 119.8(3) . . ?
N2 C2 N1 119.6(3) . . ?
N2 C2 N3 118.8(3) . . ?
N3 C2 N1 121.5(3) . . ?
N3 C4 C7 117.0(3) . . ?
N3 C4 C5 122.4(3) . . ?
C5 C4 C7 120.6(3) . . ?
C6 C5 C4 117.3(3) . . ?

loop_
_geom_bond_atom_site_label_1
_geom_bond_atom_site_label_2
_geom_bond_distance
_geom_bond_site_symmetry_2
_geom_bond_publ_flag
Bi Cl2 2.5732(15) . ?
Bi Cl4 2.8840(17) . ?
Bi Cl1 2.6601(12) . ?
Bi Cl1 2.6602(12) 4_565 ?
Bi Cl3 2.954(2) 1_655 ?
Bi Cl3 2.6322(19) . ?
N1 C6 1.355(4) . ?
N1 C2 1.357(4) . ?
N2 C2 1.330(4) . ?
N3 C2 1.346(4) . ?
N3 C4 1.333(4) . ?
C6 C5 1.364(5) . ?
C4 C7 1.487(5) . ?
C4 C5 1.411(4) . ?

loop_
_geom_hbond_atom_site_label_D
_geom_hbond_atom_site_label_H
_geom_hbond_atom_site_label_A
_geom_hbond_distance_DH
_geom_hbond_distance_HA
_geom_hbond_distance_DA
_geom_hbond_angle_DHA
_geom_hbond_site_symmetry_A
_geom_hbond_publ_flag
N1 H1 O1W 0.88 2.02 2.882(3) 164.5 . yes
N2 H2A N3 0.88 2.13 3.008(4) 178.7 3_665 yes
N2 H2B Cl4 0.88 2.48 3.333(3) 162.8 . yes
O1W H1WA Cl4 0.870(19) 2.40(2) 3.263(4) 171(4) 1_455 yes
O1W H1WB Cl4 0.867(19) 2.31(2) 3.125(4) 157(4) . yes

loop_
_exptl_oxdiff_crystal_face_indexfrac_h
_exptl_oxdiff_crystal_face_indexfrac_k
_exptl_oxdiff_crystal_face_indexfrac_l
_exptl_oxdiff_crystal_face_x
_exptl_oxdiff_crystal_face_y
_exptl_oxdiff_crystal_face_z
-0.0000 0.0005 12.9999 -0.3935 0.4540 0.8345
-7.9997 0.0000 -3.0002 0.7714 0.6425 -0.2928
2.0000 19.9993 -7.9997 0.5607 -0.8525 -0.0482
2.9998 -16.0000 -8.9999 -0.3738 -0.2854 -0.8924
6.9998 7.9996 -2.9997 -0.3092 -0.9131 0.0712
3.9997 -20.9995 3.9999 -0.9746 0.1717 -0.1554
-2.0000 -19.9993 7.9997 -0.5607 0.8525 0.0482
7.9996 -8.0000 -0.9998 -0.8458 -0.6276 -0.1401
-6.9997 10.0000 2.9998 0.7491 0.5654 0.3250
2.0000 25.9994 0.0002 0.4652 -0.6890 0.5974
-2.0000 -25.9994 -0.0002 -0.4652 0.6890 -0.5974
0.0000 -0.0005 -12.9999 0.3935 -0.4540 -0.8345
